data_7231621
loop_
_publ_author_name
'Taniguchi, Takuya'
'Kubota, Ayumi'
'Moritoki, Tatsuya'
'Asahi, Toru'
'Koshima, Hideko'

_publ_section_title
;
 Two-step photomechanical motion of a dibenzobarrelene crystal
;
_journal_issue 60
_journal_name_full 'RSC Advances'
_journal_page_first 34314
_journal_paper_doi 10.1039/C8RA06639F
_journal_volume 8
_journal_year 2018
_chemical_formula_moiety 'C32 H24 O2'
_chemical_formula_sum 'C32 H24 O2'
_chemical_formula_weight 440.54
_space_group_crystal_system triclinic
_space_group_IT_number 2
_space_group_name_Hall '-P 1'
_space_group_name_H-M_alt 'P -1'
_symmetry_space_group_name_Hall '-P 1'
_symmetry_space_group_name_H-M 'P -1'
_atom_sites_solution_hydrogens geom
_atom_sites_solution_primary direct
_atom_sites_solution_secondary difmap
_audit_update_record
;
2018-08-06 deposited with the CCDC.
2018-10-02 downloaded from the CCDC.
;
_cell_angle_alpha 102.730(3)
_cell_angle_beta 99.234(3)
_cell_angle_gamma 111.955(2)
_cell_formula_units_Z 2
_cell_length_a 9.2358(7)
_cell_length_b 10.1367(9)
_cell_length_c 14.2857(13)
_cell_measurement_reflns_used 7548
_cell_measurement_temperature 223
_cell_measurement_theta_max 27.49
_cell_measurement_theta_min 3.04
_cell_volume 1165.54(18)
_computing_cell_refinement 'RAPID AUTO'
_computing_data_collection 'RAPID AUTO (Rigaku, ????)'
_computing_data_reduction 'RAPID AUTO'
_computing_molecular_graphics 'CrystalStructure 4.2.2'
_computing_publication_material 'CrystalStructure 4.2.2 (Rigaku, 2016)'
_computing_structure_refinement 'SHELXL Version 2014/6 (Sheldrick, 2008)'
_computing_structure_solution 'SHELXT Version 2014/4 (Sheldrick, 2014)'
_diffrn_ambient_temperature 223
_diffrn_detector_area_resol_mean 10.000
_diffrn_measured_fraction_theta_full 0.998
_diffrn_measured_fraction_theta_max 0.990
_diffrn_measurement_device_type 'Rigaku R-AXIS RAPID'
_diffrn_measurement_method \w
_diffrn_radiation_type 'Mo K\a'
_diffrn_radiation_wavelength 0.71075
_diffrn_reflns_av_R_equivalents 0.0253
_diffrn_reflns_Laue_measured_fraction_full 0.998
_diffrn_reflns_Laue_measured_fraction_max 0.990
_diffrn_reflns_limit_h_max 10
_diffrn_reflns_limit_h_min -11
_diffrn_reflns_limit_k_max 13
_diffrn_reflns_limit_k_min -13
_diffrn_reflns_limit_l_max 18
_diffrn_reflns_limit_l_min -18
_diffrn_reflns_number 11483
_diffrn_reflns_point_group_measured_fraction_full 0.998
_diffrn_reflns_point_group_measured_fraction_max 0.990
_diffrn_reflns_theta_full 25.242
_diffrn_reflns_theta_max 27.485
_diffrn_reflns_theta_min 3.035
_diffrn_standards_number 0
_exptl_absorpt_coefficient_mu 0.077
_exptl_absorpt_correction_T_max 0.985
_exptl_absorpt_correction_T_min 0.852
_exptl_absorpt_correction_type multi-scan
_exptl_absorpt_process_details 'ABSCOR (Rigaku, 1995)'
_exptl_crystal_colour unknown
_exptl_crystal_density_diffrn 1.255
_exptl_crystal_density_method 'not measured'
_exptl_crystal_description unknown
_exptl_crystal_F_000 464.00
_exptl_crystal_size_max 0.800
_exptl_crystal_size_mid 0.300
_exptl_crystal_size_min 0.200
_refine_diff_density_max 0.24
_refine_diff_density_min -0.20
_refine_ls_extinction_method none
_refine_ls_goodness_of_fit_ref 1.092
_refine_ls_hydrogen_treatment refxyz
_refine_ls_number_parameters 438
_refine_ls_number_reflns 5284
_refine_ls_number_restraints 72
_refine_ls_R_factor_all 0.0701
_refine_ls_R_factor_gt 0.0362
_refine_ls_shift/su_max 0.000
_refine_ls_structure_factor_coef Fsqd
_refine_ls_weighting_details 'w = 1/[\s^2^(Fo^2^)+(0.0507P)^2^+0.1053P] where P=(Fo^2^+2Fc^2^)/3'
_refine_ls_weighting_scheme calc
_refine_ls_wR_factor_gt 0.0893
_refine_ls_wR_factor_ref 0.1134
_reflns_Friedel_coverage 0.000
_reflns_number_gt 3356
_reflns_number_total 5284
_reflns_threshold_expression F^2^>2.0\s(F^2^)
_cod_data_source_file c8ra06639f4.cif
_cod_data_source_block dibenzobarrelene_223K_UV
_cod_original_cell_volume 1165.53(18)
_cod_database_code 7231621
_shelxl_version_number 2014/6

loop_
_space_group_symop_id
_space_group_symop_operation_xyz
1 +X,+Y,+Z
2 -X,-Y,-Z

loop_
_atom_site_label
_atom_site_type_symbol
_atom_site_fract_x
_atom_site_fract_y
_atom_site_fract_z
_atom_site_U_iso_or_equiv
_atom_site_adp_type
_atom_site_occupancy
_atom_site_site_symmetry_order
_atom_site_calc_flag
_atom_site_refinement_flags_posn
_atom_site_refinement_flags_adp
_atom_site_refinement_flags_occupancy
_atom_site_disorder_assembly
_atom_site_disorder_group
O1 O 0.24625(15) 0.70520(13) 0.14959(9) 0.0577(3) Uani 1 1 d . . . . .
O2 O 0.50352(13) 0.65150(13) 0.43322(8) 0.0589(3) Uani 1 1 d . . . . .
C3 C 0.18274(15) 0.24838(14) 0.26361(10) 0.0346(3) Uani 1 1 d . . . . .
C4 C -0.03860(15) 0.33297(14) 0.16396(10) 0.0343(3) Uani 1 1 d . . . . .
C5 C 0.31242(16) 0.75283(15) 0.44457(10) 0.0369(3) Uani 1 1 d . . . . .
C6 C 0.17115(14) 0.24455(14) 0.16409(10) 0.0335(3) Uani 1 1 d . . . . .
C7 C 0.24559(15) 0.51210(14) 0.21396(9) 0.0318(3) Uani 1 1 d . . . . .
C8 C 0.12173(15) 0.36226(14) 0.13619(9) 0.0329(3) Uani 1 1 d . . . . .
C9 C 0.32699(17) 0.64453(15) 0.18096(10) 0.0377(3) Uani 1 1 d . . . . .
C10 C 0.37003(16) 0.64302(15) 0.39836(10) 0.0365(3) Uani 1 1 d . . . . .
C11 C -0.02692(16) 0.33787(15) 0.26363(10) 0.0363(3) Uani 1 1 d . . . . .
C12 C 0.14249(15) 0.36890(15) 0.32328(10) 0.0347(3) Uani 1 1 d . . . . .
C13 C 0.25741(15) 0.51453(14) 0.30826(9) 0.0325(3) Uani 1 1 d . . . . .
C14 C 0.20182(16) 0.13958(16) 0.10091(12) 0.0418(3) Uani 1 1 d . . . . .
C15 C 0.22572(17) 0.14820(16) 0.29920(12) 0.0429(4) Uani 1 1 d . . . . .
C16 C -0.18527(18) 0.30124(17) 0.10020(12) 0.0444(4) Uani 1 1 d . . . . .
C18 C 0.1138(2) 0.36100(18) 0.02907(10) 0.0423(3) Uani 1 1 d . . . . .
C19 C 0.24396(17) 0.03834(17) 0.13748(13) 0.0474(4) Uani 1 1 d . . . . .
C20 C 0.25591(18) 0.04279(17) 0.23521(13) 0.0484(4) Uani 1 1 d . . . . .
C21 C 0.1759(2) 0.76194(18) 0.39587(12) 0.0475(4) Uani 1 1 d . . . . .
C22 C -0.16236(18) 0.31225(18) 0.29934(13) 0.0479(4) Uani 1 1 d . . . . .
C23 C 0.4010(2) 0.85225(18) 0.53946(11) 0.0495(4) Uani 1 1 d . . . . .
C24 C 0.1570(2) 0.3758(2) 0.43215(11) 0.0471(4) Uani 1 1 d . . . . .
C25 C -0.30958(19) 0.2805(2) 0.23470(15) 0.0593(5) Uani 1 1 d . . . . .
C26 C -0.32112(19) 0.2746(2) 0.13683(15) 0.0574(5) Uani 1 1 d . . . . .
C28 C 0.1308(3) 0.8710(2) 0.44061(15) 0.0630(5) Uani 1 1 d . . . . .
C29 C 0.2203(3) 0.9684(2) 0.53397(15) 0.0672(5) Uani 1 1 d . . . . .
C31 C 0.3535(3) 0.95794(19) 0.58325(14) 0.0631(5) Uani 1 1 d . . . . .
H14 H 0.1922(17) 0.1362(17) 0.0309(11) 0.041(4) Uiso 1 1 d . . . . .
H15 H 0.2341(19) 0.1537(18) 0.3728(12) 0.053(4) Uiso 1 1 d . . . . .
H16 H -0.1937(19) 0.2969(18) 0.0308(13) 0.050(4) Uiso 1 1 d . . . . .
H18A H 0.0776(18) 0.4382(19) 0.0126(11) 0.048(4) Uiso 1 1 d . . . . .
H18B H 0.2246(19) 0.3852(18) 0.0168(11) 0.049(4) Uiso 1 1 d . . . . .
H18C H 0.0360(18) 0.2604(19) -0.0187(11) 0.048(4) Uiso 1 1 d . . . . .
H19 H 0.2646(19) -0.033(2) 0.0927(12) 0.057(5) Uiso 1 1 d . . . . .
H20 H 0.2867(19) -0.030(2) 0.2595(12) 0.057(5) Uiso 1 1 d . . . . .
H21 H 0.113(2) 0.6924(19) 0.3283(13) 0.056(5) Uiso 1 1 d . . . . .
H22 H -0.1543(19) 0.3155(18) 0.3711(12) 0.055(5) Uiso 1 1 d . . . . .
H23 H 0.498(2) 0.8427(19) 0.5730(13) 0.060(5) Uiso 1 1 d . . . . .
H24A H 0.080(2) 0.276(2) 0.4347(12) 0.052(4) Uiso 1 1 d . . . . .
H24B H 0.270(2) 0.3949(19) 0.4692(13) 0.060(5) Uiso 1 1 d . . . . .
H24C H 0.1265(19) 0.456(2) 0.4674(12) 0.054(5) Uiso 1 1 d . . . . .
H25 H -0.404(2) 0.263(2) 0.2594(14) 0.075(6) Uiso 1 1 d . . . . .
H26 H -0.426(2) 0.2542(19) 0.0896(13) 0.064(5) Uiso 1 1 d . . . . .
H28 H 0.035(3) 0.877(2) 0.4062(15) 0.086(7) Uiso 1 1 d . . . . .
H29 H 0.188(3) 1.042(3) 0.5635(16) 0.091(7) Uiso 1 1 d . . . . .
H31 H 0.413(2) 1.027(2) 0.6492(15) 0.080(6) Uiso 1 1 d . . . . .
C27A C 0.5129(17) 0.6922(16) 0.1892(13) 0.034(2) Uani 0.52(2) 1 d . U P A 1
C28A C 0.5904(17) 0.6082(14) 0.2165(11) 0.0425(18) Uani 0.52(2) 1 d . U P A 1
H28A H 0.5328 0.5214 0.2323 0.051 Uiso 0.52(2) 1 calc R U P A 1
C29A C 0.7517(13) 0.6512(14) 0.2206(10) 0.0597(19) Uani 0.52(2) 1 d . U P A 1
H29A H 0.8029 0.5912 0.2363 0.072 Uiso 0.52(2) 1 calc R U P A 1
C30A C 0.8393(13) 0.7823(14) 0.2018(7) 0.057(2) Uani 0.52(2) 1 d . U P A 1
H30A H 0.9502 0.8120 0.2065 0.069 Uiso 0.52(2) 1 calc R U P A 1
C31A C 0.7654(13) 0.8695(11) 0.1765(6) 0.054(2) Uani 0.52(2) 1 d . U P A 1
H31A H 0.8251 0.9586 0.1638 0.065 Uiso 0.52(2) 1 calc R U P A 1
C32A C 0.6016(16) 0.8241(12) 0.1698(8) 0.0474(18) Uani 0.52(2) 1 d . U P A 1
H32A H 0.5498 0.8826 0.1521 0.057 Uiso 0.52(2) 1 calc R U P A 1
C32B C 0.5604(13) 0.8377(12) 0.1593(9) 0.0416(16) Uani 0.48(2) 1 d . U P A 2
H32B H 0.4962 0.8854 0.1397 0.050 Uiso 0.48(2) 1 calc R U P A 2
C31B C 0.7223(14) 0.8989(12) 0.1651(8) 0.052(2) Uani 0.48(2) 1 d . U P A 2
H31B H 0.7698 0.9910 0.1530 0.062 Uiso 0.48(2) 1 calc R U P A 2
C30B C 0.8163(11) 0.8260(14) 0.1885(7) 0.055(2) Uani 0.48(2) 1 d . U P A 2
H30B H 0.9267 0.8681 0.1902 0.067 Uiso 0.48(2) 1 calc R U P A 2
C29B C 0.7519(14) 0.6932(16) 0.2094(10) 0.060(2) Uani 0.48(2) 1 d . U P A 2
H29B H 0.8164 0.6443 0.2258 0.072 Uiso 0.48(2) 1 calc R U P A 2
C28B C 0.586(2) 0.6328(18) 0.2053(13) 0.053(3) Uani 0.48(2) 1 d . U P A 2
H28B H 0.5387 0.5415 0.2186 0.064 Uiso 0.48(2) 1 calc R U P A 2
C27B C 0.489(2) 0.704(2) 0.1823(15) 0.038(2) Uani 0.48(2) 1 d . U P A 2

loop_
_atom_site_aniso_label
_atom_site_aniso_U_11
_atom_site_aniso_U_22
_atom_site_aniso_U_33
_atom_site_aniso_U_23
_atom_site_aniso_U_13
_atom_site_aniso_U_12
O1 0.0763(8) 0.0469(7) 0.0627(7) 0.0292(6) 0.0200(6) 0.0320(6)
O2 0.0467(6) 0.0640(7) 0.0538(6) 0.0018(6) -0.0038(5) 0.0267(6)
C3 0.0310(7) 0.0272(6) 0.0409(7) 0.0105(5) 0.0080(6) 0.0079(5)
C4 0.0332(7) 0.0273(6) 0.0397(7) 0.0099(5) 0.0088(6) 0.0106(5)
C5 0.0422(7) 0.0306(7) 0.0347(7) 0.0109(5) 0.0142(6) 0.0101(6)
C6 0.0282(6) 0.0275(6) 0.0391(7) 0.0071(5) 0.0080(5) 0.0079(5)
C7 0.0329(7) 0.0282(6) 0.0343(7) 0.0102(5) 0.0105(5) 0.0119(5)
C8 0.0359(7) 0.0288(6) 0.0312(6) 0.0071(5) 0.0094(5) 0.0117(5)
C9 0.0482(8) 0.0292(7) 0.0323(7) 0.0089(5) 0.0126(6) 0.0124(6)
C10 0.0383(7) 0.0337(7) 0.0337(7) 0.0103(6) 0.0072(6) 0.0123(6)
C11 0.0368(7) 0.0310(7) 0.0419(7) 0.0123(6) 0.0147(6) 0.0131(6)
C12 0.0365(7) 0.0329(7) 0.0342(7) 0.0134(5) 0.0125(6) 0.0112(6)
C13 0.0338(7) 0.0290(6) 0.0347(7) 0.0094(5) 0.0097(5) 0.0133(5)
C14 0.0365(7) 0.0353(8) 0.0452(8) 0.0036(6) 0.0098(6) 0.0118(6)
C15 0.0392(8) 0.0322(7) 0.0529(9) 0.0156(7) 0.0079(7) 0.0110(6)
C16 0.0401(8) 0.0407(8) 0.0482(9) 0.0132(7) 0.0070(7) 0.0148(6)
C18 0.0472(9) 0.0413(8) 0.0335(7) 0.0100(6) 0.0099(7) 0.0148(7)
C19 0.0376(8) 0.0308(7) 0.0655(10) 0.0020(7) 0.0086(7) 0.0151(6)
C20 0.0389(8) 0.0329(8) 0.0687(11) 0.0155(7) 0.0055(7) 0.0139(6)
C21 0.0543(9) 0.0469(9) 0.0454(8) 0.0129(7) 0.0150(7) 0.0258(7)
C22 0.0433(8) 0.0471(9) 0.0557(9) 0.0191(7) 0.0239(7) 0.0157(7)
C23 0.0532(9) 0.0435(9) 0.0383(8) 0.0053(7) 0.0148(7) 0.0092(7)
C24 0.0560(10) 0.0480(9) 0.0392(8) 0.0195(7) 0.0168(7) 0.0188(8)
C25 0.0369(9) 0.0660(11) 0.0787(12) 0.0238(9) 0.0265(9) 0.0204(8)
C26 0.0362(8) 0.0610(11) 0.0712(12) 0.0202(9) 0.0101(8) 0.0186(8)
C28 0.0772(13) 0.0663(12) 0.0684(12) 0.0252(10) 0.0340(10) 0.0462(11)
C29 0.0964(15) 0.0472(10) 0.0748(13) 0.0186(9) 0.0543(12) 0.0356(10)
C31 0.0793(13) 0.0425(9) 0.0509(10) -0.0004(8) 0.0304(10) 0.0114(9)
C27A 0.036(4) 0.025(3) 0.034(3) 0.007(2) 0.016(3) 0.003(3)
C28A 0.037(2) 0.033(3) 0.052(4) 0.011(3) 0.015(2) 0.008(2)
C29A 0.045(2) 0.052(4) 0.074(4) 0.018(3) 0.024(2) 0.011(3)
C30A 0.046(3) 0.054(4) 0.054(3) 0.007(3) 0.018(2) 0.004(3)
C31A 0.051(5) 0.047(4) 0.053(3) 0.013(3) 0.028(4) 0.004(3)
C32A 0.058(5) 0.040(3) 0.038(3) 0.0118(18) 0.018(3) 0.012(3)
C32B 0.043(3) 0.033(3) 0.041(3) 0.0103(18) 0.015(3) 0.006(2)
C31B 0.047(4) 0.038(3) 0.053(3) 0.003(2) 0.025(3) 0.001(2)
C30B 0.039(4) 0.053(5) 0.063(4) 0.008(3) 0.024(3) 0.007(3)
C29B 0.044(3) 0.059(6) 0.073(4) 0.017(4) 0.021(2) 0.016(4)
C28B 0.047(3) 0.051(5) 0.062(4) 0.025(3) 0.019(3) 0.015(3)
C27B 0.042(4) 0.035(3) 0.032(3) 0.005(2) 0.008(3) 0.014(2)

loop_
_atom_type_symbol
_atom_type_description
_atom_type_scat_dispersion_real
_atom_type_scat_dispersion_imag
_atom_type_scat_source
C C 0.0033 0.0016
;
International Tables for Crystallography
(Vol. C, Tables 4.2.6.8 and 6.1.1.4)
;
H H 0.0000 0.0000
;
International Tables for Crystallography
(Vol. C, Table 6.1.1.4)
;
O O 0.0106 0.0060
;
International Tables for Crystallography
(Vol. C, Tables 4.2.6.8 and 6.1.1.4)
;

loop_
_geom_angle_atom_site_label_1
_geom_angle_atom_site_label_2
_geom_angle_atom_site_label_3
_geom_angle
C15 C3 C6 120.27(13)
C15 C3 C12 126.15(13)
C6 C3 C12 113.58(12)
C16 C4 C11 120.56(13)
C16 C4 C8 126.08(13)
C11 C4 C8 113.35(11)
C21 C5 C23 119.19(14)
C21 C5 C10 122.11(12)
C23 C5 C10 118.68(13)
C14 C6 C3 119.88(13)
C14 C6 C8 126.19(13)
C3 C6 C8 113.92(11)
C13 C7 C9 124.83(11)
C13 C7 C8 114.80(12)
C9 C7 C8 119.99(11)
C18 C8 C6 113.92(12)
C18 C8 C4 114.59(11)
C6 C8 C4 104.22(11)
C18 C8 C7 113.77(12)
C6 C8 C7 104.44(10)
C4 C8 C7 104.76(10)
O1 C9 C27B 116.7(7)
O1 C9 C7 118.56(13)
C27B C9 C7 124.7(7)
O1 C9 C27A 125.8(5)
C7 C9 C27A 115.6(5)
O2 C10 C5 121.86(12)
O2 C10 C13 119.39(12)
C5 C10 C13 118.70(11)
C22 C11 C4 119.92(13)
C22 C11 C12 126.00(13)
C4 C11 C12 114.06(12)
C24 C12 C3 114.13(12)
C24 C12 C11 114.50(12)
C3 C12 C11 104.63(10)
C24 C12 C13 113.87(11)
C3 C12 C13 103.91(11)
C11 C12 C13 104.63(10)
C7 C13 C10 126.14(12)
C7 C13 C12 115.04(11)
C10 C13 C12 118.81(11)
C6 C14 C19 119.34(15)
C6 C14 H14 119.7(9)
C19 C14 H14 120.9(9)
C3 C15 C20 119.52(15)
C3 C15 H15 118.8(9)
C20 C15 H15 121.7(9)
C4 C16 C26 119.01(16)
C4 C16 H16 120.6(9)
C26 C16 H16 120.4(9)
C8 C18 H18A 111.8(9)
C8 C18 H18B 110.3(9)
H18A C18 H18B 107.3(13)
C8 C18 H18C 111.1(9)
H18A C18 H18C 107.9(12)
H18B C18 H18C 108.3(13)
C20 C19 C14 120.64(15)
C20 C19 H19 121.6(10)
C14 C19 H19 117.8(10)
C19 C20 C15 120.35(15)
C19 C20 H20 119.1(10)
C15 C20 H20 120.6(10)
C5 C21 C28 119.92(15)
C5 C21 H21 119.6(9)
C28 C21 H21 120.4(10)
C11 C22 C25 119.18(16)
C11 C22 H22 120.1(9)
C25 C22 H22 120.7(9)
C31 C23 C5 120.16(17)
C31 C23 H23 122.2(10)
C5 C23 H23 117.6(10)
C12 C24 H24A 108.4(9)
C12 C24 H24B 112.4(10)
H24A C24 H24B 107.2(13)
C12 C24 H24C 110.4(9)
H24A C24 H24C 108.8(14)
H24B C24 H24C 109.5(13)
C26 C25 C22 120.83(16)
C26 C25 H25 119.7(11)
C22 C25 H25 119.5(11)
C25 C26 C16 120.49(16)
C25 C26 H26 121.9(10)
C16 C26 H26 117.6(10)
C29 C28 C21 119.93(19)
C29 C28 H28 120.4(13)
C21 C28 H28 119.7(13)
C31 C29 C28 120.36(18)
C31 C29 H29 120.6(13)
C28 C29 H29 119.1(13)
C29 C31 C23 120.41(17)
C29 C31 H31 118.2(12)
C23 C31 H31 121.4(12)
C28A C27A C32A 119.3(10)
C28A C27A C9 121.7(10)
C32A C27A C9 119.0(10)
C29A C28A C27A 120.1(10)
C29A C28A H28A 120.0
C27A C28A H28A 120.0
C28A C29A C30A 120.4(8)
C28A C29A H29A 119.8
C30A C29A H29A 119.8
C31A C30A C29A 120.6(8)
C31A C30A H30A 119.7
C29A C30A H30A 119.7
C30A C31A C32A 119.0(7)
C30A C31A H31A 120.5
C32A C31A H31A 120.5
C31A C32A C27A 120.6(7)
C31A C32A H32A 119.7
C27A C32A H32A 119.7
C31B C32B C27B 120.5(8)
C31B C32B H32B 119.8
C27B C32B H32B 119.8
C32B C31B C30B 120.4(8)
C32B C31B H31B 119.8
C30B C31B H31B 119.8
C29B C30B C31B 121.3(8)
C29B C30B H30B 119.3
C31B C30B H30B 119.3
C30B C29B C28B 117.8(8)
C30B C29B H29B 121.1
C28B C29B H29B 121.1
C27B C28B C29B 121.7(11)
C27B C28B H28B 119.1
C29B C28B H28B 119.1
C28B C27B C9 120.7(13)
C28B C27B C32B 118.2(13)
C9 C27B C32B 121.1(11)

loop_
_geom_bond_atom_site_label_1
_geom_bond_atom_site_label_2
_geom_bond_distance
O1 C9 1.2216(17)
O2 C10 1.2166(16)
C3 C15 1.3826(19)
C3 C6 1.3993(19)
C3 C12 1.5296(19)
C4 C16 1.3846(19)
C4 C11 1.3989(19)
C4 C8 1.5330(18)
C5 C21 1.384(2)
C5 C23 1.3957(19)
C5 C10 1.480(2)
C6 C14 1.3824(19)
C6 C8 1.5328(18)
C7 C13 1.3280(18)
C7 C9 1.4925(19)
C7 C8 1.5489(17)
C8 C18 1.5173(19)
C9 C27B 1.387(16)
C9 C27A 1.576(15)
C10 C13 1.5012(17)
C11 C22 1.383(2)
C11 C12 1.5360(18)
C12 C24 1.523(2)
C12 C13 1.5468(19)
C14 C19 1.395(2)
C14 H14 0.981(15)
C15 C20 1.389(2)
C15 H15 1.030(17)
C16 C26 1.393(2)
C16 H16 0.971(17)
C18 H18A 1.015(16)
C18 H18B 1.013(16)
C18 H18C 1.005(16)
C19 C20 1.372(2)
C19 H19 0.949(18)
C20 H20 0.991(18)
C21 C28 1.386(2)
C21 H21 0.990(17)
C22 C25 1.394(2)
C22 H22 1.007(17)
C23 C31 1.370(3)
C23 H23 0.991(17)
C24 H24A 1.004(18)
C24 H24B 1.020(17)
C24 H24C 1.018(18)
C25 C26 1.371(3)
C25 H25 0.96(2)
C26 H26 1.005(17)
C28 C29 1.376(3)
C28 H28 0.97(2)
C29 C31 1.368(3)
C29 H29 0.94(2)
C31 H31 0.97(2)
C27A C28A 1.379(13)
C27A C32A 1.398(15)
C28A C29A 1.374(16)
C28A H28A 0.9400
C29A C30A 1.384(9)
C29A H29A 0.9400
C30A C31A 1.375(8)
C30A H30A 0.9400
C31A C32A 1.387(9)
C31A H31A 0.9400
C32A H32A 0.9400
C32B C31B 1.368(10)
C32B C27B 1.402(18)
C32B H32B 0.9400
C31B C30B 1.381(8)
C31B H31B 0.9400
C30B C29B 1.375(10)
C30B H30B 0.9400
C29B C28B 1.411(19)
C29B H29B 0.9400
C28B C27B 1.384(14)
C28B H28B 0.9400

loop_
_geom_torsion_atom_site_label_1
_geom_torsion_atom_site_label_2
_geom_torsion_atom_site_label_3
_geom_torsion_atom_site_label_4
_geom_torsion
C15 C3 C6 C14 0.40(19)
C12 C3 C6 C14 -179.03(11)
C15 C3 C6 C8 179.79(12)
C12 C3 C6 C8 0.36(15)
C14 C6 C8 C18 -2.30(18)
C3 C6 C8 C18 178.36(11)
C14 C6 C8 C4 123.30(13)
C3 C6 C8 C4 -56.04(13)
C14 C6 C8 C7 -127.02(13)
C3 C6 C8 C7 53.64(14)
C16 C4 C8 C18 2.5(2)
C11 C4 C8 C18 -178.75(12)
C16 C4 C8 C6 -122.68(14)
C11 C4 C8 C6 56.08(14)
C16 C4 C8 C7 127.88(14)
C11 C4 C8 C7 -53.36(14)
C13 C7 C8 C18 -178.44(12)
C9 C7 C8 C18 8.26(17)
C13 C7 C8 C6 -53.63(14)
C9 C7 C8 C6 133.08(13)
C13 C7 C8 C4 55.66(14)
C9 C7 C8 C4 -117.64(13)
C13 C7 C9 O1 -102.66(16)
C8 C7 C9 O1 69.92(17)
C13 C7 C9 C27B 77.9(10)
C8 C7 C9 C27B -109.5(10)
C13 C7 C9 C27A 78.0(7)
C8 C7 C9 C27A -109.4(7)
C21 C5 C10 O2 167.12(15)
C23 C5 C10 O2 -11.5(2)
C21 C5 C10 C13 -15.3(2)
C23 C5 C10 C13 166.09(13)
C16 C4 C11 C22 -0.6(2)
C8 C4 C11 C22 -179.44(13)
C16 C4 C11 C12 177.91(12)
C8 C4 C11 C12 -0.92(16)
C15 C3 C12 C24 1.43(19)
C6 C3 C12 C24 -179.18(12)
C15 C3 C12 C11 -124.49(14)
C6 C3 C12 C11 54.91(14)
C15 C3 C12 C13 126.03(14)
C6 C3 C12 C13 -54.58(13)
C22 C11 C12 C24 -2.1(2)
C4 C11 C12 C24 179.52(13)
C22 C11 C12 C3 123.62(15)
C4 C11 C12 C3 -54.80(15)
C22 C11 C12 C13 -127.42(15)
C4 C11 C12 C13 54.16(14)
C9 C7 C13 C10 -8.7(2)
C8 C7 C13 C10 178.38(12)
C9 C7 C13 C12 171.47(12)
C8 C7 C13 C12 -1.45(16)
O2 C10 C13 C7 -91.08(18)
C5 C10 C13 C7 91.28(17)
O2 C10 C13 C12 88.74(17)
C5 C10 C13 C12 -88.90(15)
C24 C12 C13 C7 -179.14(13)
C3 C12 C13 C7 56.10(14)
C11 C12 C13 C7 -53.39(15)
C24 C12 C13 C10 1.01(18)
C3 C12 C13 C10 -123.75(12)
C11 C12 C13 C10 126.76(12)
C3 C6 C14 C19 0.06(19)
C8 C6 C14 C19 -179.24(12)
C6 C3 C15 C20 -0.6(2)
C12 C3 C15 C20 178.77(12)
C11 C4 C16 C26 0.2(2)
C8 C4 C16 C26 178.83(14)
C6 C14 C19 C20 -0.3(2)
C14 C19 C20 C15 0.2(2)
C3 C15 C20 C19 0.3(2)
C23 C5 C21 C28 1.4(2)
C10 C5 C21 C28 -177.22(16)
C4 C11 C22 C25 0.6(2)
C12 C11 C22 C25 -177.78(14)
C21 C5 C23 C31 -0.4(2)
C10 C5 C23 C31 178.23(15)
C11 C22 C25 C26 -0.1(3)
C22 C25 C26 C16 -0.4(3)
C4 C16 C26 C25 0.3(3)
C5 C21 C28 C29 -1.0(3)
C21 C28 C29 C31 -0.3(3)
C28 C29 C31 C23 1.3(3)
C5 C23 C31 C29 -0.9(3)
O1 C9 C27A C28A -173.6(9)
C7 C9 C27A C28A 5.7(16)
O1 C9 C27A C32A 7.4(17)
C7 C9 C27A C32A -173.3(10)
C32A C27A C28A C29A -2(2)
C9 C27A C28A C29A 178.4(13)
C27A C28A C29A C30A 2.9(19)
C28A C29A C30A C31A -1.6(16)
C29A C30A C31A C32A -0.1(13)
C30A C31A C32A C27A 0.4(15)
C28A C27A C32A C31A 0.9(19)
C9 C27A C32A C31A 179.9(10)
C27B C32B C31B C30B 3.5(17)
C32B C31B C30B C29B -1.9(15)
C31B C30B C29B C28B 0.5(18)
C30B C29B C28B C27B -1(2)
C29B C28B C27B C9 -178.5(16)
C29B C28B C27B C32B 2(2)
O1 C9 C27B C28B -172.3(12)
C7 C9 C27B C28B 7(2)
O1 C9 C27B C32B 6.9(19)
C7 C9 C27B C32B -173.7(10)
C31B C32B C27B C28B -4(2)
C31B C32B C27B C9 177.2(12)
